data_4346799
loop_
_publ_author_name
'Yu, Yang'
'Ma, Jian-Ping'
'Zhao, Chao-Wei'
'Yang, Jing'
'Zhang, Xiao-Meng'
'Liu, Qi-Kui'
'Dong, Yu-Bin'

_publ_section_title
;
 Copper(I) Metal-Organic Framework: Visual Sensor for Detecting Small
 Polar Aliphatic Volatile Organic Compounds.
;
_journal_issue 24
_journal_name_full 'Inorganic chemistry'
_journal_page_first 11590
_journal_page_last 11592
_journal_paper_doi 10.1021/acs.inorgchem.5b02150
_journal_volume 54
_journal_year 2015
_chemical_formula_sum 'C47.8 H39.3 Cu2 I2 N8 O1.7'
_chemical_formula_weight 1133.85
_space_group_IT_number 15
_space_group_name_Hall '-C 2yc'
_space_group_name_H-M_alt 'C 1 2/c 1'
_symmetry_cell_setting monoclinic
_symmetry_space_group_name_H-M 'C 1 2/c 1'
_atom_sites_solution_hydrogens geom
_atom_sites_solution_primary direct
_atom_sites_solution_secondary difmap
_audit_creation_method SHELXL-97
_cell_angle_alpha 90.00
_cell_angle_beta 111.936(2)
_cell_angle_gamma 90.00
_cell_formula_units_Z 4
_cell_length_a 26.472(4)
_cell_length_b 10.4161(17)
_cell_length_c 18.492(3)
_cell_measurement_reflns_used 2765
_cell_measurement_temperature 173(2)
_cell_measurement_theta_max 25.450
_cell_measurement_theta_min 2.375
_cell_volume 4729.7(13)
_computing_cell_refinement 'Bruker SMART'
_computing_data_collection 'Bruker SMART'
_computing_data_reduction 'Bruker SAINT'
_computing_molecular_graphics 'Bruker SHELXTL'
_computing_publication_material 'Bruker SHELXTL'
_computing_structure_refinement 'SHELXL-97 (Sheldrick, 1997)'
_computing_structure_solution 'SHELXS-97 (Sheldrick, 1990)'
_diffrn_ambient_temperature 173(2)
_diffrn_measured_fraction_theta_full 0.998
_diffrn_measured_fraction_theta_max 0.998
_diffrn_measurement_device_type 'CCD area detector'
_diffrn_measurement_method 'phi and omega scans'
_diffrn_radiation_monochromator graphite
_diffrn_radiation_source 'fine-focus sealed tube'
_diffrn_radiation_type MoK\a
_diffrn_radiation_wavelength 0.71073
_diffrn_reflns_av_R_equivalents 0.0444
_diffrn_reflns_av_sigmaI/netI 0.0578
_diffrn_reflns_limit_h_max 32
_diffrn_reflns_limit_h_min -21
_diffrn_reflns_limit_k_max 12
_diffrn_reflns_limit_k_min -12
_diffrn_reflns_limit_l_max 16
_diffrn_reflns_limit_l_min -22
_diffrn_reflns_number 12129
_diffrn_reflns_theta_full 25.50
_diffrn_reflns_theta_max 25.50
_diffrn_reflns_theta_min 1.66
_exptl_absorpt_coefficient_mu 2.250
_exptl_absorpt_correction_T_max 0.8405
_exptl_absorpt_correction_T_min 0.6875
_exptl_absorpt_correction_type multi-scan
_exptl_absorpt_process_details sadabs
_exptl_crystal_colour yellow
_exptl_crystal_density_diffrn 1.592
_exptl_crystal_density_method 'not measured'
_exptl_crystal_description plan
_exptl_crystal_F_000 2239
_exptl_crystal_size_max 0.18
_exptl_crystal_size_mid 0.15
_exptl_crystal_size_min 0.08
_refine_diff_density_max 1.788
_refine_diff_density_min -1.862
_refine_diff_density_rms 0.125
_refine_ls_extinction_method none
_refine_ls_goodness_of_fit_ref 1.053
_refine_ls_hydrogen_treatment constr
_refine_ls_matrix_type full
_refine_ls_number_parameters 313
_refine_ls_number_reflns 4395
_refine_ls_number_restraints 31
_refine_ls_restrained_S_all 1.067
_refine_ls_R_factor_all 0.1066
_refine_ls_R_factor_gt 0.0703
_refine_ls_shift/su_max 0.001
_refine_ls_shift/su_mean 0.000
_refine_ls_structure_factor_coef Fsqd
_refine_ls_weighting_details 'calc w=1/[\s^2^(Fo^2^)+(0.0609P)^2^+63.3718P] where P=(Fo^2^+2Fc^2^)/3'
_refine_ls_weighting_scheme calc
_refine_ls_wR_factor_gt 0.1568
_refine_ls_wR_factor_ref 0.1748
_reflns_number_gt 2975
_reflns_number_total 4395
_reflns_threshold_expression >2sigma(I)
_cod_data_source_file ic5b02150_si_002.cif
_cod_data_source_block 2
_cod_depositor_comments
;
The following automatic conversions were performed:

data item '_symmetry_cell_setting' value 'Monoclinic' was changed to
'monoclinic' in accordance with the
/home/saulius/struct/COD-crude-data/automatic-downloads/DataCite-retrospective/ACS/depositions/lib/dictionaries/cif_core.dic
dictionary named 'cif_core.dic' version 2.4.2 last updated on
2011-04-26.

Automatic conversion script
Id: cif_fix_values 6909 2019-04-08 15:41:33Z antanas 
;
_cod_original_cell_volume 4729.5(13)
_cod_original_sg_symbol_H-M C2/c
_cod_original_formula_sum 'C47.80 H39.30 Cu2 I2 N8 O1.70'
_cod_database_code 4346799

loop_
_symmetry_equiv_pos_as_xyz
'x, y, z'
'-x, y, -z+1/2'
'x+1/2, y+1/2, z'
'-x+1/2, y+1/2, -z+1/2'
'-x, -y, -z'
'x, -y, z-1/2'
'-x+1/2, -y+1/2, -z'
'x+1/2, -y+1/2, z-1/2'

loop_
_atom_site_label
_atom_site_type_symbol
_atom_site_fract_x
_atom_site_fract_y
_atom_site_fract_z
_atom_site_U_iso_or_equiv
_atom_site_adp_type
_atom_site_occupancy
_atom_site_symmetry_multiplicity
_atom_site_calc_flag
_atom_site_refinement_flags
_atom_site_disorder_assembly
_atom_site_disorder_group
N1 N 0.2669(3) 0.3125(6) 0.6291(3) 0.0350(15) Uani 1 1 d . . .
O1 O 0.3757(4) 0.3348(10) 0.6382(8) 0.089(4) Uani 0.75 1 d PD A 3
H1A H 0.3436 0.3411 0.6366 0.134 Uiso 0.75 1 calc PR A 3
C1 C 0.4216(5) 0.7190(13) 0.5663(8) 0.096(4) Uani 1 1 d U . .
H1 H 0.4534 0.6931 0.6087 0.115 Uiso 1 1 calc R . .
C2 C 0.3761(5) 0.6422(12) 0.5486(7) 0.087(4) Uani 1 1 d U . .
H2A H 0.3777 0.5650 0.5768 0.104 Uiso 1 1 calc R . .
C3 C 0.3290(3) 0.6779(8) 0.4908(4) 0.0379(18) Uani 1 1 d . . .
C4 C 0.3325(3) 0.7849(8) 0.4515(5) 0.045(2) Uani 1 1 d U . .
H4 H 0.3012 0.8136 0.4091 0.054 Uiso 1 1 calc R . .
C5 C 0.3802(3) 0.8529(9) 0.4716(5) 0.048(2) Uani 1 1 d U . .
H5 H 0.3805 0.9259 0.4410 0.058 Uiso 1 1 calc R . .
C6 C 0.2780(3) 0.6028(7) 0.4725(4) 0.0342(17) Uani 1 1 d . . .
C7 C 0.2335(3) 0.6193(8) 0.4029(4) 0.0348(18) Uani 1 1 d . . .
H7 H 0.2354 0.6825 0.3670 0.042 Uiso 1 1 calc R . .
C8 C 0.1870(3) 0.5472(7) 0.3846(4) 0.0336(17) Uani 1 1 d . . .
C9 C 0.1844(3) 0.4544(7) 0.4365(4) 0.0314(17) Uani 1 1 d . . .
H9 H 0.1525 0.4034 0.4244 0.038 Uiso 1 1 calc R . .
C10 C 0.2283(3) 0.4348(7) 0.5068(4) 0.0319(17) Uani 1 1 d . . .
C11 C 0.2742(3) 0.5093(7) 0.5242(4) 0.0359(18) Uani 1 1 d . . .
H11 H 0.3039 0.4969 0.5723 0.043 Uiso 1 1 calc R . .
C12 C 0.2262(3) 0.3362(7) 0.5629(4) 0.0353(18) Uani 1 1 d . . .
C13 C 0.1947(4) 0.1819(8) 0.6151(5) 0.044(2) Uani 1 1 d . . .
C14 C 0.1660(4) 0.0861(9) 0.6354(6) 0.055(2) Uani 1 1 d . . .
H14 H 0.1301 0.0629 0.6022 0.067 Uiso 1 1 calc R . .
C15 C 0.1925(5) 0.0257(9) 0.7069(6) 0.060(3) Uani 1 1 d . . .
H15 H 0.1744 -0.0409 0.7228 0.072 Uiso 1 1 calc R . .
C16 C 0.2447(5) 0.0609(9) 0.7553(6) 0.059(3) Uani 1 1 d . . .
H16 H 0.2610 0.0187 0.8041 0.070 Uiso 1 1 calc R . .
C17 C 0.2736(4) 0.1548(8) 0.7353(5) 0.052(2) Uani 1 1 d . . .
H17 H 0.3095 0.1769 0.7689 0.062 Uiso 1 1 calc R . .
C18 C 0.2482(4) 0.2157(7) 0.6643(5) 0.0395(19) Uani 1 1 d . . .
C19 C 0.1401(3) 0.5627(8) 0.3092(4) 0.041(2) Uani 1 1 d . . .
C20 C 0.1005(8) 0.458(2) 0.2799(12) 0.045(6) Uani 0.56(4) 1 d P . 1
H20 H 0.1043 0.3829 0.3104 0.054 Uiso 0.56(4) 1 calc PR . 1
C21 C 0.0588(8) 0.468(2) 0.2109(10) 0.046(6) Uani 0.56(4) 1 d P . 1
H21 H 0.0330 0.4000 0.1935 0.055 Uiso 0.56(4) 1 calc PR . 1
C22 C 0.0961(5) 0.6517(11) 0.1833(6) 0.079(4) Uani 1 1 d . . .
H22 H 0.0977 0.7138 0.1466 0.095 Uiso 1 1 calc R . .
C23 C 0.1396(5) 0.6455(11) 0.2539(6) 0.086(4) Uani 1 1 d . . .
H23 H 0.1697 0.7014 0.2632 0.103 Uiso 1 1 calc R . .
C24 C 0.4120(10) 0.371(3) 0.7116(11) 0.240(16) Uani 0.90 1 d PD A 3
H24A H 0.3920 0.4126 0.7403 0.360 Uiso 0.90 1 calc PR A 3
H24B H 0.4387 0.4315 0.7059 0.360 Uiso 0.90 1 calc PR A 3
H24C H 0.4309 0.2951 0.7401 0.360 Uiso 0.90 1 calc PR A 3
O3 O 0.454(3) 0.552(7) 0.778(4) 0.066(18) Uani 0.10 1 d PGU B 4
H3A H 0.4368 0.4799 0.7621 0.100 Uiso 0.10 1 d PR B 4
H3B H 0.4720 0.5721 0.7491 0.100 Uiso 0.10 1 d PR B 4
C20' C 0.0883(10) 0.535(5) 0.2996(12) 0.064(12) Uani 0.44(4) 1 d P . 2
H20' H 0.0798 0.5066 0.3425 0.077 Uiso 0.44(4) 1 calc PR . 2
C21' C 0.0477(9) 0.550(5) 0.2269(16) 0.066(12) Uani 0.44(4) 1 d P . 2
H21' H 0.0115 0.5357 0.2237 0.079 Uiso 0.44(4) 1 calc PR . 2
Cu1 Cu 0.49479(4) 0.92552(13) 0.55567(6) 0.0554(4) Uani 1 1 d . . .
I1 I 0.46232(3) 1.17353(8) 0.54099(4) 0.0658(3) Uani 1 1 d . . .
N2 N 0.1827(3) 0.2610(6) 0.5514(4) 0.0437(17) Uani 1 1 d . . .
H2 H 0.1519 0.2622 0.5105 0.052 Uiso 1 1 calc R . .
N3 N 0.4247(3) 0.8247(8) 0.5295(4) 0.0481(18) Uani 1 1 d . . .
N4 N 0.0534(3) 0.5799(9) 0.1633(4) 0.058(2) Uani 1 1 d . . .

loop_
_atom_site_aniso_label
_atom_site_aniso_U_11
_atom_site_aniso_U_22
_atom_site_aniso_U_33
_atom_site_aniso_U_23
_atom_site_aniso_U_13
_atom_site_aniso_U_12
N1 0.045(4) 0.029(3) 0.033(3) -0.004(3) 0.017(3) -0.001(3)
O1 0.042(5) 0.070(7) 0.144(11) 0.048(7) 0.021(6) 0.007(5)
C1 0.078(5) 0.100(6) 0.098(6) 0.026(4) 0.019(4) -0.014(4)
C2 0.072(5) 0.088(5) 0.091(5) 0.032(4) 0.020(4) -0.018(4)
C3 0.023(4) 0.052(5) 0.034(4) 0.007(4) 0.005(3) -0.001(4)
C4 0.039(4) 0.046(4) 0.040(4) 0.005(3) 0.005(3) -0.011(3)
C5 0.046(4) 0.049(4) 0.045(4) 0.006(3) 0.012(3) -0.009(3)
C6 0.030(4) 0.036(4) 0.034(4) 0.001(3) 0.010(3) -0.005(3)
C7 0.031(4) 0.040(4) 0.034(4) 0.008(3) 0.012(3) -0.001(4)
C8 0.031(4) 0.038(4) 0.033(4) 0.000(3) 0.013(3) 0.001(3)
C9 0.031(4) 0.031(4) 0.032(4) -0.005(3) 0.011(3) -0.004(3)
C10 0.041(4) 0.024(4) 0.035(4) -0.001(3) 0.018(3) -0.002(3)
C11 0.037(4) 0.033(4) 0.034(4) 0.005(3) 0.009(3) 0.000(4)
C12 0.036(4) 0.033(4) 0.041(4) -0.007(4) 0.019(4) -0.004(4)
C13 0.049(5) 0.033(4) 0.059(5) 0.004(4) 0.029(4) 0.006(4)
C14 0.052(6) 0.046(5) 0.077(7) 0.014(5) 0.034(5) -0.002(5)
C15 0.091(8) 0.039(5) 0.072(7) 0.007(5) 0.055(6) 0.002(5)
C16 0.100(8) 0.038(5) 0.051(6) 0.006(4) 0.043(6) 0.005(5)
C17 0.080(7) 0.037(5) 0.039(5) 0.001(4) 0.022(5) 0.003(5)
C18 0.056(5) 0.032(4) 0.039(4) 0.001(3) 0.027(4) 0.005(4)
C19 0.029(4) 0.057(5) 0.035(4) -0.001(4) 0.008(3) -0.002(4)
C20 0.048(11) 0.041(11) 0.041(10) -0.003(8) 0.013(8) -0.017(9)
C21 0.049(11) 0.042(12) 0.032(9) -0.012(8) -0.002(7) -0.019(9)
C22 0.077(8) 0.072(7) 0.053(6) 0.031(5) -0.017(5) -0.020(6)
C23 0.073(7) 0.078(8) 0.065(7) 0.038(6) -0.022(6) -0.042(6)
C24 0.23(3) 0.35(5) 0.16(3) 0.00(3) 0.11(3) -0.01(3)
O3 0.065(19) 0.067(19) 0.068(19) 0.000(5) 0.025(8) -0.001(5)
C20' 0.036(13) 0.13(3) 0.017(10) -0.001(14) 0.004(8) -0.026(16)
C21' 0.030(12) 0.11(3) 0.058(16) -0.001(17) 0.015(11) -0.022(15)
Cu1 0.0268(5) 0.0943(10) 0.0410(6) -0.0041(6) 0.0078(4) -0.0172(6)
I1 0.0475(4) 0.0914(6) 0.0642(4) -0.0218(4) 0.0273(3) -0.0192(4)
N2 0.039(4) 0.039(4) 0.052(4) 0.014(3) 0.016(3) -0.002(3)
N3 0.028(4) 0.074(5) 0.039(4) 0.017(4) 0.010(3) -0.003(4)
N4 0.023(4) 0.105(7) 0.040(4) 0.010(4) 0.006(3) 0.000(4)

loop_
_atom_type_symbol
_atom_type_description
_atom_type_scat_dispersion_real
_atom_type_scat_dispersion_imag
_atom_type_scat_source
C C 0.0033 0.0016 'International Tables Vol C Tables 4.2.6.8 and 6.1.1.4'
H H 0.0000 0.0000 'International Tables Vol C Tables 4.2.6.8 and 6.1.1.4'
N N 0.0061 0.0033 'International Tables Vol C Tables 4.2.6.8 and 6.1.1.4'
O O 0.0106 0.0060 'International Tables Vol C Tables 4.2.6.8 and 6.1.1.4'
Cu Cu 0.3201 1.2651 'International Tables Vol C Tables 4.2.6.8 and 6.1.1.4'
I I -0.4742 1.8119 'International Tables Vol C Tables 4.2.6.8 and 6.1.1.4'

loop_
_geom_angle_atom_site_label_1
_geom_angle_atom_site_label_2
_geom_angle_atom_site_label_3
_geom_angle
_geom_angle_site_symmetry_1
_geom_angle_site_symmetry_3
C12 N1 C18 105.2(7) . .
N3 C1 C2 125.5(12) . .
N3 C1 H1 117.2 . .
C2 C1 H1 117.2 . .
C3 C2 C1 119.4(11) . .
C3 C2 H2A 120.3 . .
C1 C2 H2A 120.3 . .
C4 C3 C2 115.1(8) . .
C4 C3 C6 123.3(7) . .
C2 C3 C6 121.6(8) . .
C3 C4 C5 121.3(8) . .
C3 C4 H4 119.3 . .
C5 C4 H4 119.3 . .
N3 C5 C4 124.6(8) . .
N3 C5 H5 117.7 . .
C4 C5 H5 117.7 . .
C7 C6 C11 117.9(7) . .
C7 C6 C3 121.8(7) . .
C11 C6 C3 120.2(7) . .
C8 C7 C6 122.1(7) . .
C8 C7 H7 119.0 . .
C6 C7 H7 119.0 . .
C7 C8 C9 118.9(7) . .
C7 C8 C19 121.9(7) . .
C9 C8 C19 119.1(7) . .
C8 C9 C10 120.5(7) . .
C8 C9 H9 119.7 . .
C10 C9 H9 119.7 . .
C11 C10 C9 119.4(7) . .
C11 C10 C12 119.4(7) . .
C9 C10 C12 121.2(7) . .
C10 C11 C6 121.2(7) . .
C10 C11 H11 119.4 . .
C6 C11 H11 119.4 . .
N1 C12 N2 113.1(7) . .
N1 C12 C10 123.5(7) . .
N2 C12 C10 123.4(7) . .
N2 C13 C14 133.4(9) . .
N2 C13 C18 105.0(7) . .
C14 C13 C18 121.6(8) . .
C13 C14 C15 116.6(9) . .
C13 C14 H14 121.7 . .
C15 C14 H14 121.7 . .
C16 C15 C14 121.4(9) . .
C16 C15 H15 119.3 . .
C14 C15 H15 119.3 . .
C17 C16 C15 122.4(9) . .
C17 C16 H16 118.8 . .
C15 C16 H16 118.8 . .
C16 C17 C18 117.3(9) . .
C16 C17 H17 121.3 . .
C18 C17 H17 121.3 . .
C17 C18 N1 130.3(8) . .
C17 C18 C13 120.7(8) . .
N1 C18 C13 109.0(7) . .
C23 C19 C20' 108.5(15) . .
C23 C19 C20 113.2(10) . .
C20' C19 C20 40.7(15) . .
C23 C19 C8 123.7(8) . .
C20' C19 C8 123.5(11) . .
C20 C19 C8 119.8(9) . .
C21 C20 C19 121.2(15) . .
C21 C20 H20 119.4 . .
C19 C20 H20 119.4 . .
C20 C21 N4 119.9(14) . .
C20 C21 H21 120.1 . .
N4 C21 H21 120.1 . .
N4 C22 C23 125.1(9) . .
N4 C22 H22 117.4 . .
C23 C22 H22 117.4 . .
C19 C23 C22 121.4(9) . .
C19 C23 H23 119.3 . .
C22 C23 H23 119.3 . .
O1 C24 H3A 144.9 . .
H24A C24 H3A 61.0 . .
H24B C24 H3A 53.2 . .
H24C C24 H3A 105.4 . .
H3A O3 H3B 109.5 . .
C19 C20' C21' 119.3(18) . .
C19 C20' H20' 120.4 . .
C21' C20' H20' 120.4 . .
N4 C21' C20' 127.4(19) . .
N4 C21' H21' 116.3 . .
C20' C21' H21' 116.3 . .
N4 Cu1 N3 121.3(3) 8_566 .
N4 Cu1 I1 106.8(2) 8_566 5_676
N3 Cu1 I1 102.8(2) . 5_676
N4 Cu1 Cu1 120.9(2) 8_566 5_676
N3 Cu1 Cu1 117.75(19) . 5_676
I1 Cu1 Cu1 60.95(5) 5_676 5_676
N4 Cu1 I1 103.0(3) 8_566 .
N3 Cu1 I1 104.1(2) . .
I1 Cu1 I1 120.19(5) 5_676 .
Cu1 Cu1 I1 59.24(5) 5_676 .
Cu1 I1 Cu1 59.81(5) 5_676 .
C12 N2 C13 107.7(7) . .
C12 N2 H2 126.2 . .
C13 N2 H2 126.2 . .
C5 N3 C1 113.8(9) . .
C5 N3 Cu1 123.3(6) . .
C1 N3 Cu1 122.7(7) . .
C21' N4 C22 105.7(15) . .
C21' N4 C21 42.0(16) . .
C22 N4 C21 114.9(9) . .
C21' N4 Cu1 126.2(11) . 8_465
C22 N4 Cu1 124.6(7) . 8_465
C21 N4 Cu1 116.4(8) . 8_465

loop_
_geom_bond_atom_site_label_1
_geom_bond_atom_site_label_2
_geom_bond_distance
_geom_bond_site_symmetry_2
N1 C12 1.318(10) .
N1 C18 1.387(10) .
O1 C24 1.391(10) .
O1 H1A 0.8400 .
C1 N3 1.313(14) .
C1 C2 1.380(16) .
C1 H1 0.9500 .
C2 C3 1.355(13) .
C2 H2A 0.9500 .
C3 C4 1.351(11) .
C3 C6 1.488(10) .
C4 C5 1.372(11) .
C4 H4 0.9500 .
C5 N3 1.296(10) .
C5 H5 0.9500 .
C6 C7 1.393(10) .
C6 C11 1.394(10) .
C7 C8 1.373(10) .
C7 H7 0.9500 .
C8 C9 1.383(10) .
C8 C19 1.487(10) .
C9 C10 1.398(10) .
C9 H9 0.9500 .
C10 C11 1.374(10) .
C10 C12 1.474(10) .
C11 H11 0.9500 .
C12 N2 1.345(10) .
C13 N2 1.373(10) .
C13 C14 1.390(12) .
C13 C18 1.413(12) .
C14 C15 1.394(13) .
C14 H14 0.9500 .
C15 C16 1.385(14) .
C15 H15 0.9500 .
C16 C17 1.375(13) .
C16 H16 0.9500 .
C17 C18 1.386(11) .
C17 H17 0.9500 .
C19 C23 1.334(12) .
C19 C20' 1.35(2) .
C19 C20 1.467(19) .
C20 C21 1.34(2) .
C20 H20 0.9500 .
C21 N4 1.44(2) .
C21 H21 0.9500 .
C22 N4 1.288(12) .
C22 C23 1.383(13) .
C22 H22 0.9500 .
C23 H23 0.9500 .
C24 H24A 0.9800 .
C24 H24B 0.9800 .
C24 H24C 0.9800 .
O3 H3A 0.8699 .
O3 H3B 0.8700 .
C20' C21' 1.38(3) .
C20' H20' 0.9500 .
C21' N4 1.28(3) .
C21' H21' 0.9500 .
Cu1 N4 2.017(7) 8_566
Cu1 N3 2.026(7) .
Cu1 I1 2.6581(14) 5_676
Cu1 Cu1 2.674(2) 5_676
Cu1 I1 2.7039(17) .
I1 Cu1 2.6581(14) 5_676
N2 H2 0.8800 .
N4 Cu1 2.017(7) 8_465

loop_
_geom_torsion_atom_site_label_1
_geom_torsion_atom_site_label_2
_geom_torsion_atom_site_label_3
_geom_torsion_atom_site_label_4
_geom_torsion
_geom_torsion_site_symmetry_1
_geom_torsion_site_symmetry_4
N3 C1 C2 C3 -3(2) . .
C1 C2 C3 C4 4.1(17) . .
C1 C2 C3 C6 -176.4(11) . .
C2 C3 C4 C5 -2.0(14) . .
C6 C3 C4 C5 178.4(8) . .
C3 C4 C5 N3 -1.9(15) . .
C4 C3 C6 C7 15.1(13) . .
C2 C3 C6 C7 -164.4(10) . .
C4 C3 C6 C11 -167.3(8) . .
C2 C3 C6 C11 13.2(14) . .
C11 C6 C7 C8 0.1(12) . .
C3 C6 C7 C8 177.8(7) . .
C6 C7 C8 C9 -0.7(12) . .
C6 C7 C8 C19 -178.3(7) . .
C7 C8 C9 C10 0.4(11) . .
C19 C8 C9 C10 178.1(7) . .
C8 C9 C10 C11 0.4(11) . .
C8 C9 C10 C12 179.9(7) . .
C9 C10 C11 C6 -0.9(11) . .
C12 C10 C11 C6 179.5(7) . .
C7 C6 C11 C10 0.7(12) . .
C3 C6 C11 C10 -177.0(7) . .
C18 N1 C12 N2 -1.0(9) . .
C18 N1 C12 C10 179.3(7) . .
C11 C10 C12 N1 -1.8(11) . .
C9 C10 C12 N1 178.7(7) . .
C11 C10 C12 N2 178.5(7) . .
C9 C10 C12 N2 -1.0(11) . .
N2 C13 C14 C15 -179.8(9) . .
C18 C13 C14 C15 0.4(13) . .
C13 C14 C15 C16 0.6(14) . .
C14 C15 C16 C17 -1.3(15) . .
C15 C16 C17 C18 0.9(14) . .
C16 C17 C18 N1 180.0(8) . .
C16 C17 C18 C13 0.1(12) . .
C12 N1 C18 C17 -179.0(8) . .
C12 N1 C18 C13 0.9(8) . .
N2 C13 C18 C17 179.4(7) . .
C14 C13 C18 C17 -0.7(13) . .
N2 C13 C18 N1 -0.5(9) . .
C14 C13 C18 N1 179.4(8) . .
C7 C8 C19 C23 0.6(14) . .
C9 C8 C19 C23 -177.0(10) . .
C7 C8 C19 C20' -153(3) . .
C9 C8 C19 C20' 29(3) . .
C7 C8 C19 C20 158.7(15) . .
C9 C8 C19 C20 -19.0(17) . .
C23 C19 C20 C21 -17(3) . .
C20' C19 C20 C21 74(2) . .
C8 C19 C20 C21 -177.7(15) . .
C19 C20 C21 N4 2(3) . .
C20' C19 C23 C22 -26(3) . .
C20 C19 C23 C22 17(2) . .
C8 C19 C23 C22 176.8(11) . .
N4 C22 C23 C19 -1(2) . .
C23 C19 C20' C21' 24(4) . .
C20 C19 C20' C21' -80(3) . .
C8 C19 C20' C21' -178(2) . .
C19 C20' C21' N4 5(5) . .
N4 Cu1 I1 Cu1 118.5(2) 8_566 5_676
N3 Cu1 I1 Cu1 -114.2(2) . 5_676
I1 Cu1 I1 Cu1 0.0 5_676 5_676
N1 C12 N2 C13 0.7(9) . .
C10 C12 N2 C13 -179.5(7) . .
C14 C13 N2 C12 -180.0(10) . .
C18 C13 N2 C12 -0.1(9) . .
C4 C5 N3 C1 3.4(15) . .
C4 C5 N3 Cu1 178.5(7) . .
C2 C1 N3 C5 -1.1(19) . .
C2 C1 N3 Cu1 -176.3(11) . .
N4 Cu1 N3 C5 158.3(7) 8_566 .
I1 Cu1 N3 C5 -82.8(8) 5_676 .
Cu1 Cu1 N3 C5 -19.1(8) 5_676 .
I1 Cu1 N3 C5 43.3(8) . .
N4 Cu1 N3 C1 -27.0(11) 8_566 .
I1 Cu1 N3 C1 92.0(10) 5_676 .
Cu1 Cu1 N3 C1 155.7(9) 5_676 .
I1 Cu1 N3 C1 -142.0(9) . .
C20' C21' N4 C22 -30(4) . .
C20' C21' N4 C21 80(4) . .
C20' C21' N4 Cu1 170(3) . 8_465
C23 C22 N4 C21' 28(3) . .
C23 C22 N4 C21 -16(2) . .
C23 C22 N4 Cu1 -171.9(11) . 8_465
C20 C21 N4 C21' -71(2) . .
C20 C21 N4 C22 15(2) . .
C20 C21 N4 Cu1 172.9(15) . 8_465
